data_4130854
loop_
_publ_author_name
'Xie, Weilong'
'Yoon, Jung Hee'
'Chang, Sukbok'

_publ_section_title
;
 (NHC)Cu-Catalyzed Mild C-H Amidation of (Hetero)arenes with Deprotectable
 Carbamates: Scope and Mechanistic Studies.
;
_journal_issue 38
_journal_name_full 'Journal of the American Chemical Society'
_journal_page_first 12605
_journal_page_last 12614
_journal_paper_doi 10.1021/jacs.6b07486
_journal_volume 138
_journal_year 2016
_chemical_formula_sum 'C12 H14 N2 O2 S'
_chemical_formula_weight 250.31
_space_group_IT_number 14
_space_group_name_Hall '-P 2ybc'
_space_group_name_H-M_alt 'P 1 21/c 1'
_symmetry_cell_setting monoclinic
_symmetry_space_group_name_H-M 'P 1 21/c 1'
_atom_sites_solution_hydrogens geom
_atom_sites_solution_primary direct
_atom_sites_solution_secondary difmap
_audit_creation_method SHELXL-97
_cell_angle_alpha 90.00
_cell_angle_beta 94.893(2)
_cell_angle_gamma 90.00
_cell_formula_units_Z 4
_cell_length_a 6.1687(2)
_cell_length_b 22.8670(8)
_cell_length_c 8.7061(3)
_cell_measurement_reflns_used 9924
_cell_measurement_temperature 133(2)
_cell_measurement_theta_max 27.354
_cell_measurement_theta_min 2.957
_cell_volume 1223.60(7)
_computing_cell_refinement 'Bruker SMART APEXll'
_computing_data_collection 'Bruker SMART APEXll'
_computing_data_reduction 'Bruker SAINT'
_computing_molecular_graphics 'SHELXL-2013 (Sheldrick, 2013)'
_computing_publication_material 'SHELXL-2013 (Sheldrick, 2013)'
_computing_structure_refinement 'SHELXL-97 (Sheldrick, 1997)'
_computing_structure_solution SHELXTL
_diffrn_ambient_temperature 133(2)
_diffrn_measured_fraction_theta_full 0.991
_diffrn_measured_fraction_theta_max 0.991
_diffrn_measurement_device_type 'CCD area detector'
_diffrn_measurement_method 'omega phi scan'
_diffrn_radiation_monochromator graphite
_diffrn_radiation_source 'fine-focus sealed tube'
_diffrn_radiation_type MoK\a
_diffrn_radiation_wavelength 0.71073
_diffrn_reflns_av_R_equivalents 0.1457
_diffrn_reflns_av_sigmaI/netI 0.0532
_diffrn_reflns_limit_h_max 7
_diffrn_reflns_limit_h_min -7
_diffrn_reflns_limit_k_max 29
_diffrn_reflns_limit_k_min -29
_diffrn_reflns_limit_l_max 11
_diffrn_reflns_limit_l_min -11
_diffrn_reflns_number 44087
_diffrn_reflns_theta_full 27.65
_diffrn_reflns_theta_max 27.65
_diffrn_reflns_theta_min 2.95
_exptl_absorpt_coefficient_mu 0.256
_exptl_absorpt_correction_T_max 0.9798
_exptl_absorpt_correction_T_min 0.9435
_exptl_absorpt_correction_type multi-scan
_exptl_absorpt_process_details SADABS
_exptl_crystal_colour white
_exptl_crystal_density_diffrn 1.359
_exptl_crystal_density_method 'not measured'
_exptl_crystal_description Block
_exptl_crystal_F_000 528
_exptl_crystal_size_max 0.23
_exptl_crystal_size_mid 0.18
_exptl_crystal_size_min 0.08
_refine_diff_density_max 0.482
_refine_diff_density_min -0.342
_refine_diff_density_rms 0.077
_refine_ls_extinction_method none
_refine_ls_goodness_of_fit_ref 1.144
_refine_ls_hydrogen_treatment mixed
_refine_ls_matrix_type full
_refine_ls_number_parameters 157
_refine_ls_number_reflns 2831
_refine_ls_number_restraints 0
_refine_ls_restrained_S_all 1.144
_refine_ls_R_factor_all 0.0978
_refine_ls_R_factor_gt 0.0668
_refine_ls_shift/su_max 0.000
_refine_ls_shift/su_mean 0.000
_refine_ls_structure_factor_coef Fsqd
_refine_ls_weighting_details 'calc w=1/[\s^2^(Fo^2^)+(0.0367P)^2^+3.2826P] where P=(Fo^2^+2Fc^2^)/3'
_refine_ls_weighting_scheme calc
_refine_ls_wR_factor_gt 0.1621
_refine_ls_wR_factor_ref 0.1746
_reflns_number_gt 2067
_reflns_number_total 2831
_reflns_threshold_expression >2sigma(I)
_cod_data_source_file ja6b07486_si_005.cif
_cod_data_source_block p21c
_cod_depositor_comments
;
The following automatic conversions were performed:

data item '_exptl_absorpt_correction_type' value 'MULTI-SCAN' was
changed to 'multi-scan' in accordance with the
/home/saulius/struct/COD-crude-data/automatic-downloads/DataCite-retrospective/ACS/depositions/lib/dictionaries/cif_core.dic
dictionary named 'cif_core.dic' version 2.4.2 last updated on
2011-04-26.

Automatic conversion script
Id: cif_fix_values 6909 2019-04-08 15:41:33Z antanas 
;
_cod_original_sg_symbol_H-M P2(1)/c
_cod_database_code 4130854
_shelx_estimated_absorpt_t_min 0.943
_shelx_estimated_absorpt_t_max 0.980

loop_
_symmetry_equiv_pos_as_xyz
'x, y, z'
'-x, y+1/2, -z+1/2'
'-x, -y, -z'
'x, -y-1/2, z-1/2'

loop_
_atom_site_label
_atom_site_type_symbol
_atom_site_fract_x
_atom_site_fract_y
_atom_site_fract_z
_atom_site_U_iso_or_equiv
_atom_site_adp_type
_atom_site_occupancy
_atom_site_symmetry_multiplicity
_atom_site_calc_flag
_atom_site_refinement_flags
C1 C 0.4708(6) 0.40433(16) 0.2861(4) 0.0275(8) Uani 1 1 d .
C2 C 0.2877(5) 0.48967(15) 0.1803(4) 0.0243(7) Uani 1 1 d .
C3 C -0.0326(6) 0.54768(16) 0.2217(4) 0.0274(8) Uani 1 1 d .
C4 C -0.2200(6) 0.57693(17) 0.2551(4) 0.0319(8) Uani 1 1 d .
H4 H -0.3036 0.5635 0.3348 0.038 Uiso 1 1 calc R
C5 C -0.2821(6) 0.62592(18) 0.1698(4) 0.0342(9) Uani 1 1 d .
H5 H -0.4097 0.6467 0.1909 0.041 Uiso 1 1 calc R
C6 C -0.1584(6) 0.64515(18) 0.0528(4) 0.0349(9) Uani 1 1 d .
H6 H -0.2033 0.6789 -0.0051 0.042 Uiso 1 1 calc R
C7 C 0.0276(6) 0.61608(16) 0.0198(4) 0.0311(8) Uani 1 1 d .
H7 H 0.1112 0.6298 -0.0595 0.037 Uiso 1 1 calc R
C8 C 0.0915(6) 0.56649(15) 0.1035(4) 0.0258(7) Uani 1 1 d .
C9 C 0.7038(6) 0.32308(16) 0.3741(4) 0.0307(8) Uani 1 1 d .
C10 C 0.8983(7) 0.29574(19) 0.3070(5) 0.0446(11) Uani 1 1 d .
H10A H 0.8552 0.2815 0.2027 0.067 Uiso 1 1 calc R
H10B H 0.9522 0.2630 0.3721 0.067 Uiso 1 1 calc R
H10C H 1.0135 0.3251 0.3027 0.067 Uiso 1 1 calc R
C11 C 0.7717(8) 0.3517(2) 0.5281(5) 0.0498(12) Uani 1 1 d .
H11A H 0.8323 0.3221 0.6008 0.075 Uiso 1 1 calc R
H11B H 0.6447 0.3700 0.5687 0.075 Uiso 1 1 calc R
H11C H 0.8821 0.3817 0.5140 0.075 Uiso 1 1 calc R
C12 C 0.5242(7) 0.27827(18) 0.3826(5) 0.0453(11) Uani 1 1 d .
H12A H 0.4728 0.2656 0.2783 0.068 Uiso 1 1 calc R
H12B H 0.4032 0.2958 0.4325 0.068 Uiso 1 1 calc R
H12C H 0.5803 0.2444 0.4426 0.068 Uiso 1 1 calc R
N1 N 0.2724(5) 0.53216(13) 0.0814(3) 0.0256(6) Uani 1 1 d .
N2 N 0.4532(5) 0.44950(13) 0.1826(3) 0.0268(7) Uani 1 1 d .
H2 H 0.5513 0.4529 0.1154 0.032 Uiso 1 1 calc R
O1 O 0.3484(5) 0.39799(12) 0.3863(3) 0.0397(7) Uani 1 1 d .
O2 O 0.6367(4) 0.36926(11) 0.2597(3) 0.0295(6) Uani 1 1 d .
S1 S 0.08534(16) 0.48598(4) 0.31003(10) 0.0303(3) Uani 1 1 d .

loop_
_atom_site_aniso_label
_atom_site_aniso_U_11
_atom_site_aniso_U_22
_atom_site_aniso_U_33
_atom_site_aniso_U_23
_atom_site_aniso_U_13
_atom_site_aniso_U_12
C1 0.0299(19) 0.0307(19) 0.0222(17) 0.0001(14) 0.0043(15) 0.0010(15)
C2 0.0238(17) 0.0304(18) 0.0193(15) -0.0015(14) 0.0049(13) 0.0000(15)
C3 0.0282(19) 0.0323(19) 0.0217(17) -0.0039(14) 0.0021(14) -0.0029(15)
C4 0.0283(19) 0.043(2) 0.0251(18) -0.0062(16) 0.0081(15) -0.0025(17)
C5 0.0267(19) 0.042(2) 0.034(2) -0.0074(17) 0.0055(16) 0.0048(17)
C6 0.036(2) 0.038(2) 0.031(2) 0.0001(16) 0.0022(17) 0.0058(17)
C7 0.031(2) 0.036(2) 0.0269(19) -0.0004(15) 0.0030(15) -0.0001(16)
C8 0.0262(18) 0.0309(19) 0.0208(17) -0.0045(14) 0.0045(14) -0.0023(15)
C9 0.033(2) 0.0317(19) 0.0267(18) 0.0069(15) -0.0015(15) -0.0015(16)
C10 0.043(3) 0.045(2) 0.046(3) 0.012(2) 0.005(2) 0.010(2)
C11 0.067(3) 0.049(3) 0.031(2) 0.0037(19) -0.012(2) -0.005(2)
C12 0.045(3) 0.038(2) 0.052(3) 0.012(2) -0.006(2) -0.009(2)
N1 0.0273(15) 0.0289(15) 0.0211(14) -0.0012(12) 0.0042(12) -0.0003(12)
N2 0.0284(16) 0.0320(16) 0.0214(14) 0.0010(12) 0.0100(12) 0.0000(13)
O1 0.0464(17) 0.0445(16) 0.0309(14) 0.0094(12) 0.0192(13) 0.0060(13)
O2 0.0303(14) 0.0350(14) 0.0233(12) 0.0053(10) 0.0037(10) 0.0043(11)
S1 0.0333(5) 0.0362(5) 0.0231(4) 0.0013(4) 0.0115(3) 0.0016(4)

loop_
_atom_type_symbol
_atom_type_description
_atom_type_scat_dispersion_real
_atom_type_scat_dispersion_imag
_atom_type_scat_source
C C 0.0033 0.0016 'International Tables Vol C Tables 4.2.6.8 and 6.1.1.4'
H H 0.0000 0.0000 'International Tables Vol C Tables 4.2.6.8 and 6.1.1.4'
N N 0.0061 0.0033 'International Tables Vol C Tables 4.2.6.8 and 6.1.1.4'
O O 0.0106 0.0060 'International Tables Vol C Tables 4.2.6.8 and 6.1.1.4'
S S 0.1246 0.1234 'International Tables Vol C Tables 4.2.6.8 and 6.1.1.4'

loop_
_geom_angle_atom_site_label_1
_geom_angle_atom_site_label_2
_geom_angle_atom_site_label_3
_geom_angle
O1 C1 O2 125.9(3)
O1 C1 N2 123.1(3)
O2 C1 N2 111.0(3)
N1 C2 N2 121.6(3)
N1 C2 S1 116.6(3)
N2 C2 S1 121.8(3)
C4 C3 C8 121.5(3)
C4 C3 S1 128.6(3)
C8 C3 S1 109.9(3)
C5 C4 C3 118.5(3)
C5 C4 H4 120.8
C3 C4 H4 120.8
C4 C5 C6 120.3(4)
C4 C5 H5 119.8
C6 C5 H5 119.8
C7 C6 C5 121.2(4)
C7 C6 H6 119.4
C5 C6 H6 119.4
C6 C7 C8 119.3(3)
C6 C7 H7 120.4
C8 C7 H7 120.4
C7 C8 N1 125.7(3)
C7 C8 C3 119.2(3)
N1 C8 C3 115.0(3)
O2 C9 C10 102.7(3)
O2 C9 C12 110.5(3)
C10 C9 C12 110.3(3)
O2 C9 C11 109.0(3)
C10 C9 C11 110.5(4)
C12 C9 C11 113.3(4)
C9 C10 H10A 109.5
C9 C10 H10B 109.5
H10A C10 H10B 109.5
C9 C10 H10C 109.5
H10A C10 H10C 109.5
H10B C10 H10C 109.5
C9 C11 H11A 109.5
C9 C11 H11B 109.5
H11A C11 H11B 109.5
C9 C11 H11C 109.5
H11A C11 H11C 109.5
H11B C11 H11C 109.5
C9 C12 H12A 109.5
C9 C12 H12B 109.5
H12A C12 H12B 109.5
C9 C12 H12C 109.5
H12A C12 H12C 109.5
H12B C12 H12C 109.5
C2 N1 C8 110.2(3)
C1 N2 C2 122.1(3)
C1 N2 H2 118.9
C2 N2 H2 118.9
C1 O2 C9 119.0(3)
C3 S1 C2 88.28(17)

loop_
_geom_bond_atom_site_label_1
_geom_bond_atom_site_label_2
_geom_bond_distance
C1 O1 1.210(4)
C1 O2 1.336(4)
C1 N2 1.369(4)
C2 N1 1.296(4)
C2 N2 1.372(4)
C2 S1 1.755(3)
C3 C4 1.388(5)
C3 C8 1.401(5)
C3 S1 1.737(4)
C4 C5 1.380(6)
C4 H4 0.9500
C5 C6 1.395(5)
C5 H5 0.9500
C6 C7 1.378(5)
C6 H6 0.9500
C7 C8 1.387(5)
C7 H7 0.9500
C8 N1 1.391(4)
C9 O2 1.486(4)
C9 C10 1.514(6)
C9 C12 1.516(5)
C9 C11 1.519(6)
C10 H10A 0.9800
C10 H10B 0.9800
C10 H10C 0.9800
C11 H11A 0.9800
C11 H11B 0.9800
C11 H11C 0.9800
C12 H12A 0.9800
C12 H12B 0.9800
C12 H12C 0.9800
N2 H2 0.8800

loop_
_geom_torsion_atom_site_label_1
_geom_torsion_atom_site_label_2
_geom_torsion_atom_site_label_3
_geom_torsion_atom_site_label_4
_geom_torsion
C8 C3 C4 C5 -0.6(6)
S1 C3 C4 C5 179.3(3)
C3 C4 C5 C6 0.1(6)
C4 C5 C6 C7 -0.2(6)
C5 C6 C7 C8 0.7(6)
C6 C7 C8 N1 178.7(3)
C6 C7 C8 C3 -1.1(5)
C4 C3 C8 C7 1.1(5)
S1 C3 C8 C7 -178.8(3)
C4 C3 C8 N1 -178.7(3)
S1 C3 C8 N1 1.3(4)
N2 C2 N1 C8 -179.9(3)
S1 C2 N1 C8 0.4(4)
C7 C8 N1 C2 179.0(4)
C3 C8 N1 C2 -1.1(4)
O1 C1 N2 C2 -3.2(6)
O2 C1 N2 C2 176.3(3)
N1 C2 N2 C1 -179.8(3)
S1 C2 N2 C1 -0.2(5)
O1 C1 O2 C9 -9.9(6)
N2 C1 O2 C9 170.6(3)
C10 C9 O2 C1 -177.4(3)
C12 C9 O2 C1 65.0(4)
C11 C9 O2 C1 -60.2(4)
C4 C3 S1 C2 179.2(4)
C8 C3 S1 C2 -0.9(3)
N1 C2 S1 C3 0.3(3)
N2 C2 S1 C3 -179.4(3)
